data_7058331
loop_
_publ_author_name
'Sharada, Durgam'
'Saha, Arijit'
'Saha, Binoy K.'

_publ_section_title
;
 Charge transfer complexes as colour changing and
 disappearing--reappearing colour materials
;
_journal_issue 20
_journal_name_full 'New Journal of Chemistry'
_journal_page_first 7562
_journal_paper_doi 10.1039/C9NJ00823C
_journal_volume 43
_journal_year 2019
_chemical_formula_moiety 'C6 H3 N3 O6, C10 H8'
_chemical_formula_sum 'C16 H11 N3 O6'
_chemical_formula_weight 341.28
_space_group_crystal_system monoclinic
_space_group_IT_number 14
_space_group_name_Hall '-P 2ybc'
_space_group_name_H-M_alt 'P 1 21/c 1'
_symmetry_space_group_name_Hall '-P 2ybc'
_symmetry_space_group_name_H-M 'P 1 21/c 1'
_atom_sites_solution_hydrogens geom
_atom_sites_solution_primary iterative
_audit_creation_method
;
Olex2 1.2
(compiled 2017.08.10 svn.r3458 for OlexSys, GUI svn.r5381)
;
_audit_update_record
;
2019-02-09 deposited with the CCDC.    2019-04-16 downloaded from the CCDC.
;
_cell_angle_alpha 90
_cell_angle_beta 96.683(12)
_cell_angle_gamma 90
_cell_formula_units_Z 4
_cell_length_a 14.1553(18)
_cell_length_b 6.8900(7)
_cell_length_c 15.942(2)
_cell_measurement_reflns_used 1834
_cell_measurement_temperature 262.00(2)
_cell_measurement_theta_max 28.9309
_cell_measurement_theta_min 3.0903
_cell_volume 1544.3(3)
_computing_cell_refinement
;
CrysAlisPro, Agilent Technologies,
Version 1.171.36.21 (release 14-08-2012 CrysAlis171 .NET)
(compiled Sep 14 2012,17:21:16)
;
_computing_data_collection
;
CrysAlisPro, Agilent Technologies,
Version 1.171.36.21 (release 14-08-2012 CrysAlis171 .NET)
(compiled Sep 14 2012,17:21:16)
;
_computing_data_reduction
;
CrysAlisPro, Agilent Technologies,
Version 1.171.36.21 (release 14-08-2012 CrysAlis171 .NET)
(compiled Sep 14 2012,17:21:16)
;
_computing_molecular_graphics 'Olex2 (Dolomanov et al., 2009)'
_computing_publication_material 'Olex2 (Dolomanov et al., 2009)'
_computing_structure_refinement 'ShelXL (Sheldrick, 2015)'
_computing_structure_solution
;
Superflip (Palatinus & Chapuis, 2007;Palatinus & van der Lee, 2008;
Palatinus et al., 2012)
;
_diffrn_ambient_temperature 262.00(2)
_diffrn_detector_area_resol_mean 15.9821
_diffrn_measured_fraction_theta_full 0.999
_diffrn_measured_fraction_theta_max 0.881
_diffrn_measurement_details
;
#__ type_ start__ end____ width___ exp.time_
  1 omega  -32.00   34.00   1.0000   52.0000
omega____ theta____ kappa____ phi______ frames
    -      -16.9491   57.0000   60.0000 66

#__ type_ start__ end____ width___ exp.time_
  2 omega  -35.00   42.00   1.0000   52.0000
omega____ theta____ kappa____ phi______ frames
    -      -16.9491   57.0000  120.0000 77

#__ type_ start__ end____ width___ exp.time_
  3 omega   -8.00   24.00   1.0000   52.0000
omega____ theta____ kappa____ phi______ frames
    -      -16.9491  -99.0000   90.0000 32

#__ type_ start__ end____ width___ exp.time_
  4 omega  -21.00   43.00   1.0000   52.0000
omega____ theta____ kappa____ phi______ frames
    -      -16.9491   57.0000 -180.0000 64

#__ type_ start__ end____ width___ exp.time_
  5 omega   26.00   57.00   1.0000   52.0000
omega____ theta____ kappa____ phi______ frames
    -       19.6835  -99.0000   30.0000 31

#__ type_ start__ end____ width___ exp.time_
  6 omega  -86.00  -57.00   1.0000   52.0000
omega____ theta____ kappa____ phi______ frames
    -      -16.9491  -57.0000   30.0000 29
;
_diffrn_measurement_device_type 'Xcalibur, Eos'
_diffrn_measurement_method '\w scans'
_diffrn_orient_matrix_UB_11 -0.0022458000
_diffrn_orient_matrix_UB_12 0.0049922000
_diffrn_orient_matrix_UB_13 -0.0445955000
_diffrn_orient_matrix_UB_21 -0.0498725000
_diffrn_orient_matrix_UB_22 -0.0153793000
_diffrn_orient_matrix_UB_23 -0.0036387000
_diffrn_orient_matrix_UB_31 -0.0074382000
_diffrn_orient_matrix_UB_32 0.1017066000
_diffrn_orient_matrix_UB_33 0.0016931000
_diffrn_radiation_monochromator graphite
_diffrn_radiation_type MoK\a
_diffrn_radiation_wavelength 0.71073
_diffrn_reflns_av_R_equivalents 0.0264
_diffrn_reflns_av_unetI/netI 0.0288
_diffrn_reflns_Laue_measured_fraction_full 0.999
_diffrn_reflns_Laue_measured_fraction_max 0.881
_diffrn_reflns_limit_h_max 16
_diffrn_reflns_limit_h_min -18
_diffrn_reflns_limit_k_max 9
_diffrn_reflns_limit_k_min -9
_diffrn_reflns_limit_l_max 20
_diffrn_reflns_limit_l_min -20
_diffrn_reflns_number 9147
_diffrn_reflns_point_group_measured_fraction_full 0.999
_diffrn_reflns_point_group_measured_fraction_max 0.881
_diffrn_reflns_theta_full 25.000
_diffrn_reflns_theta_max 28.995
_diffrn_reflns_theta_min 3.097
_diffrn_source 'Enhance (Mo) X-ray Source'
_exptl_absorpt_coefficient_mu 0.115
_exptl_absorpt_correction_T_max 1.00000
_exptl_absorpt_correction_T_min 0.74135
_exptl_absorpt_correction_type multi-scan
_exptl_absorpt_process_details
;
CrysAlisPro, Agilent Technologies,
Version 1.171.36.21 (release 14-08-2012 CrysAlis171 .NET)
(compiled Sep 14 2012,17:21:16)
Empirical absorption correction using spherical harmonics,
 implemented in SCALE3 ABSPACK scaling algorithm.
;
_exptl_crystal_colour yellow
_exptl_crystal_colour_primary yellow
_exptl_crystal_density_diffrn 1.468
_exptl_crystal_description plate
_exptl_crystal_F_000 704
_exptl_crystal_size_max 0.7
_exptl_crystal_size_mid 0.34
_exptl_crystal_size_min 0.08
_refine_diff_density_max 0.366
_refine_diff_density_min -0.239
_refine_diff_density_rms 0.043
_refine_ls_extinction_coef 0.012(3)
_refine_ls_extinction_expression Fc^*^=kFc[1+0.001xFc^2^\l^3^/sin(2\q)]^-1/4^
_refine_ls_extinction_method 'SHELXL-2018/1 (Sheldrick 2018)'
_refine_ls_goodness_of_fit_ref 1.045
_refine_ls_hydrogen_treatment constr
_refine_ls_matrix_type full
_refine_ls_number_parameters 227
_refine_ls_number_reflns 3618
_refine_ls_number_restraints 0
_refine_ls_restrained_S_all 1.045
_refine_ls_R_factor_all 0.1136
_refine_ls_R_factor_gt 0.0694
_refine_ls_shift/su_max 0.000
_refine_ls_shift/su_mean 0.000
_refine_ls_structure_factor_coef Fsqd
_refine_ls_weighting_details 'w=1/[\s^2^(Fo^2^)+(0.1069P)^2^+0.4383P] where P=(Fo^2^+2Fc^2^)/3'
_refine_ls_weighting_scheme calc
_refine_ls_wR_factor_gt 0.1930
_refine_ls_wR_factor_ref 0.2315
_reflns_Friedel_coverage 0.000
_reflns_number_gt 2107
_reflns_number_total 3618
_reflns_threshold_expression 'I > 2\s(I)'
_cod_data_source_file c9nj00823c2.cif
_cod_data_source_block NP-TN
_cod_depositor_comments 'Adding full bibliography for 7058327--7058331.cif.'
_cod_original_cell_volume 1544.2(3)
_cod_database_code 7058331
_shelx_space_group_comment
;
The symmetry employed for this shelxl refinement is uniquely defined
by the following loop, which should always be used as a source of
symmetry information in preference to the above space-group names.
They are only intended as comments.
;
_olex2_refinement_description
;
1. Fixed Uiso
 At 1.2 times of:
  All C(H) groups
2.a Aromatic/amide H refined with riding coordinates:
 C6(H6), C2(H2), C4(H4), C14(H14), C12(H12), C10(H10), C15(H15), C7(H7),
 C9(H9), C8(H8), C13(H13)
;

loop_
_space_group_symop_operation_xyz
'x, y, z'
'-x, y+1/2, -z+1/2'
'-x, -y, -z'
'x, -y-1/2, z-1/2'

loop_
_atom_site_label
_atom_site_type_symbol
_atom_site_fract_x
_atom_site_fract_y
_atom_site_fract_z
_atom_site_U_iso_or_equiv
_atom_site_adp_type
_atom_site_occupancy
_atom_site_site_symmetry_order
_atom_site_calc_flag
_atom_site_refinement_flags_posn
O5 O 0.00954(15) 0.8855(4) 0.6192(2) 0.1195(10) Uani 1 1 d .
O6 O 0.08724(17) 0.9469(4) 0.74102(19) 0.1143(10) Uani 1 1 d .
N3 N 0.08262(17) 0.9082(3) 0.6666(2) 0.0786(7) Uani 1 1 d .
C11 C 0.20245(15) 0.3623(3) 0.53307(14) 0.0481(5) Uani 1 1 d .
O1 O 0.50330(17) 0.8971(5) 0.6685(2) 0.1345(11) Uani 1 1 d .
N1 N 0.43040(16) 0.9206(4) 0.70097(19) 0.0807(7) Uani 1 1 d .
C16 C 0.27703(16) 0.3819(3) 0.59831(16) 0.0534(6) Uani 1 1 d .
C1 C 0.34074(15) 0.9010(3) 0.64611(15) 0.0518(6) Uani 1 1 d .
C6 C 0.25707(16) 0.9096(3) 0.68228(14) 0.0519(6) Uani 1 1 d .
H6 H 0.256995 0.924471 0.740251 0.062 Uiso 1 1 calc R
C5 C 0.17372(16) 0.8952(3) 0.62904(16) 0.0550(6) Uani 1 1 d .
O2 O 0.42790(17) 0.9645(5) 0.77359(18) 0.1276(11) Uani 1 1 d .
O3 O 0.3297(3) 0.8349(4) 0.39092(17) 0.1372(13) Uani 1 1 d .
C3 C 0.2553(2) 0.8618(3) 0.51138(15) 0.0631(7) Uani 1 1 d .
O4 O 0.1771(3) 0.8123(5) 0.37762(17) 0.1407(13) Uani 1 1 d .
C2 C 0.34213(19) 0.8771(3) 0.56043(17) 0.0594(6) Uani 1 1 d .
H2 H 0.399032 0.871486 0.536650 0.071 Uiso 1 1 calc R
C4 C 0.1709(2) 0.8705(3) 0.54370(17) 0.0628(7) Uani 1 1 d .
H4 H 0.113466 0.860214 0.509198 0.075 Uiso 1 1 calc R
N2 N 0.2551(3) 0.8342(4) 0.41884(18) 0.0962(10) Uani 1 1 d .
C14 C 0.3849(3) 0.3525(4) 0.4907(3) 0.0938(12) Uani 1 1 d .
H14 H 0.446346 0.349475 0.475487 0.113 Uiso 1 1 calc R
C12 C 0.2227(2) 0.3385(4) 0.44852(18) 0.0727(8) Uani 1 1 d .
H12 H 0.172761 0.326355 0.405480 0.087 Uiso 1 1 calc R
C10 C 0.10741(18) 0.3644(4) 0.5524(2) 0.0685(7) Uani 1 1 d .
H10 H 0.057588 0.350408 0.509369 0.082 Uiso 1 1 calc R
C15 C 0.3730(2) 0.3765(4) 0.5749(3) 0.0851(10) Uani 1 1 d .
H15 H 0.425268 0.388896 0.615601 0.102 Uiso 1 1 calc R
C7 C 0.2534(3) 0.4053(4) 0.68145(19) 0.0844(10) Uani 1 1 d .
H7 H 0.301532 0.419648 0.725966 0.101 Uiso 1 1 calc R
C9 C 0.0888(3) 0.3863(4) 0.6322(3) 0.0892(11) Uani 1 1 d .
H9 H 0.025924 0.387696 0.643917 0.107 Uiso 1 1 calc R
C8 C 0.1607(4) 0.4068(4) 0.6970(2) 0.1011(13) Uani 1 1 d .
H8 H 0.146135 0.421917 0.752037 0.121 Uiso 1 1 calc R
C13 C 0.3111(3) 0.3332(5) 0.4298(2) 0.0903(10) Uani 1 1 d .
H13 H 0.322545 0.315922 0.374044 0.108 Uiso 1 1 calc R

loop_
_atom_site_aniso_label
_atom_site_aniso_U_11
_atom_site_aniso_U_22
_atom_site_aniso_U_33
_atom_site_aniso_U_23
_atom_site_aniso_U_13
_atom_site_aniso_U_12
O5 0.0515(12) 0.1118(19) 0.193(3) -0.0155(18) 0.0051(15) -0.0119(11)
O6 0.0867(16) 0.158(3) 0.1076(19) 0.0350(18) 0.0526(14) 0.0118(15)
N3 0.0569(14) 0.0633(14) 0.118(2) 0.0170(14) 0.0225(14) -0.0014(11)
C11 0.0519(12) 0.0365(10) 0.0567(13) 0.0051(9) 0.0094(10) 0.0020(9)
O1 0.0532(13) 0.189(3) 0.161(3) -0.026(2) 0.0145(15) 0.0108(15)
N1 0.0529(14) 0.0890(18) 0.099(2) -0.0059(14) 0.0031(13) 0.0019(11)
C16 0.0538(13) 0.0345(11) 0.0702(15) 0.0064(10) -0.0002(11) -0.0023(9)
C1 0.0497(12) 0.0467(12) 0.0600(14) 0.0049(10) 0.0101(10) 0.0001(9)
C6 0.0570(13) 0.0495(12) 0.0506(12) 0.0074(9) 0.0117(10) -0.0005(10)
C5 0.0528(13) 0.0421(12) 0.0714(16) 0.0118(10) 0.0127(11) -0.0032(9)
O2 0.0836(17) 0.201(3) 0.0909(18) -0.0241(19) -0.0187(13) 0.0009(18)
O3 0.232(4) 0.108(2) 0.0870(18) -0.0049(14) 0.084(2) 0.009(2)
C3 0.102(2) 0.0375(12) 0.0493(13) 0.0020(9) 0.0080(13) 0.0041(12)
O4 0.215(3) 0.125(2) 0.0716(16) -0.0096(15) -0.029(2) 0.011(2)
C2 0.0733(16) 0.0401(12) 0.0701(16) 0.0046(10) 0.0307(13) 0.0061(10)
C4 0.0723(17) 0.0436(13) 0.0693(17) 0.0043(11) -0.0057(13) -0.0007(11)
N2 0.170(3) 0.0565(14) 0.0625(17) -0.0029(12) 0.014(2) 0.0086(17)
C14 0.075(2) 0.0597(17) 0.159(4) 0.004(2) 0.065(2) -0.0024(15)
C12 0.098(2) 0.0564(15) 0.0651(17) 0.0073(12) 0.0152(15) 0.0002(14)
C10 0.0535(14) 0.0533(14) 0.098(2) -0.0012(13) 0.0048(13) 0.0012(11)
C15 0.0561(16) 0.0468(15) 0.147(3) 0.0076(16) -0.0127(18) -0.0053(11)
C7 0.138(3) 0.0475(15) 0.0619(17) 0.0009(12) -0.0126(18) -0.0045(16)
C9 0.090(2) 0.0587(17) 0.131(3) -0.0068(18) 0.064(2) 0.0021(15)
C8 0.182(4) 0.0556(17) 0.078(2) -0.0071(15) 0.066(3) -0.005(2)
C13 0.110(3) 0.0704(19) 0.100(3) 0.0081(17) 0.051(2) -0.0068(18)

loop_
_atom_type_symbol
_atom_type_description
_atom_type_scat_dispersion_real
_atom_type_scat_dispersion_imag
_atom_type_scat_source
C C 0.0033 0.0016 'International Tables Vol C Tables 4.2.6.8 and 6.1.1.4'
H H 0.0000 0.0000 'International Tables Vol C Tables 4.2.6.8 and 6.1.1.4'
N N 0.0061 0.0033 'International Tables Vol C Tables 4.2.6.8 and 6.1.1.4'
O O 0.0106 0.0060 'International Tables Vol C Tables 4.2.6.8 and 6.1.1.4'

loop_
_geom_angle_atom_site_label_1
_geom_angle_atom_site_label_2
_geom_angle_atom_site_label_3
_geom_angle
O5 N3 C5 117.2(3)
O6 N3 O5 125.6(3)
O6 N3 C5 117.2(3)
C16 C11 C12 119.9(2)
C16 C11 C10 119.4(2)
C10 C11 C12 120.7(2)
O1 N1 C1 117.0(3)
O2 N1 O1 124.4(3)
O2 N1 C1 118.6(2)
C11 C16 C15 117.0(3)
C11 C16 C7 117.9(3)
C7 C16 C15 125.1(3)
C6 C1 N1 118.3(2)
C6 C1 C2 122.2(2)
C2 C1 N1 119.5(2)
C1 C6 H6 121.4
C5 C6 C1 117.2(2)
C5 C6 H6 121.4
C6 C5 N3 118.0(2)
C4 C5 N3 118.8(2)
C4 C5 C6 123.1(2)
C2 C3 N2 118.0(3)
C4 C3 C2 123.1(2)
C4 C3 N2 118.9(3)
C1 C2 C3 117.1(2)
C1 C2 H2 121.5
C3 C2 H2 121.5
C5 C4 H4 121.3
C3 C4 C5 117.3(2)
C3 C4 H4 121.3
O3 N2 C3 118.1(4)
O3 N2 O4 125.6(3)
O4 N2 C3 116.4(4)
C15 C14 H14 118.7
C13 C14 H14 118.7
C13 C14 C15 122.6(3)
C11 C12 H12 119.4
C13 C12 C11 121.3(3)
C13 C12 H12 119.4
C11 C10 H10 119.8
C9 C10 C11 120.4(3)
C9 C10 H10 119.8
C16 C15 H15 120.7
C14 C15 C16 118.5(3)
C14 C15 H15 120.7
C16 C7 H7 119.7
C8 C7 C16 120.6(3)
C8 C7 H7 119.7
C10 C9 H9 119.4
C10 C9 C8 121.1(3)
C8 C9 H9 119.4
C7 C8 C9 120.5(3)
C7 C8 H8 119.7
C9 C8 H8 119.7
C14 C13 H13 119.6
C12 C13 C14 120.7(3)
C12 C13 H13 119.6

loop_
_geom_bond_atom_site_label_1
_geom_bond_atom_site_label_2
_geom_bond_distance
O5 N3 1.218(3)
O6 N3 1.211(4)
N3 C5 1.486(3)
C11 C16 1.400(3)
C11 C12 1.420(4)
C11 C10 1.415(3)
O1 N1 1.218(3)
N1 C1 1.461(3)
N1 O2 1.201(3)
C16 C15 1.450(4)
C16 C7 1.413(4)
C1 C6 1.377(3)
C1 C2 1.378(3)
C6 H6 0.9300
C6 C5 1.374(3)
C5 C4 1.367(4)
O3 N2 1.193(4)
C3 C2 1.382(4)
C3 C4 1.356(4)
C3 N2 1.487(4)
O4 N2 1.227(4)
C2 H2 0.9300
C4 H4 0.9300
C14 H14 0.9300
C14 C15 1.382(5)
C14 C13 1.347(5)
C12 H12 0.9300
C12 C13 1.320(4)
C10 H10 0.9300
C10 C9 1.337(5)
C15 H15 0.9300
C7 H7 0.9300
C7 C8 1.364(5)
C9 H9 0.9300
C9 C8 1.371(5)
C8 H8 0.9300
C13 H13 0.9300

loop_
_geom_torsion_atom_site_label_1
_geom_torsion_atom_site_label_2
_geom_torsion_atom_site_label_3
_geom_torsion_atom_site_label_4
_geom_torsion
O5 N3 C5 C6 -176.5(2)
O5 N3 C5 C4 3.9(3)
O6 N3 C5 C6 6.0(3)
O6 N3 C5 C4 -173.7(3)
N3 C5 C4 C3 179.2(2)
C11 C16 C15 C14 0.0(3)
C11 C16 C7 C8 0.5(4)
C11 C12 C13 C14 -0.7(4)
C11 C10 C9 C8 -0.1(4)
O1 N1 C1 C6 174.4(3)
O1 N1 C1 C2 -6.4(4)
N1 C1 C6 C5 178.6(2)
N1 C1 C2 C3 -179.2(2)
C16 C11 C12 C13 0.4(4)
C16 C11 C10 C9 0.5(3)
C16 C7 C8 C9 -0.2(4)
C1 C6 C5 N3 -178.76(19)
C1 C6 C5 C4 0.9(3)
C6 C1 C2 C3 0.0(3)
C6 C5 C4 C3 -0.5(3)
O2 N1 C1 C6 -8.1(4)
O2 N1 C1 C2 171.1(3)
C2 C1 C6 C5 -0.6(3)
C2 C3 C4 C5 -0.2(3)
C2 C3 N2 O3 -3.1(4)
C2 C3 N2 O4 176.8(3)
C4 C3 C2 C1 0.5(3)
C4 C3 N2 O3 176.9(3)
C4 C3 N2 O4 -3.1(4)
N2 C3 C2 C1 -179.5(2)
N2 C3 C4 C5 179.7(2)
C12 C11 C16 C15 0.0(3)
C12 C11 C16 C7 -180.0(2)
C12 C11 C10 C9 179.8(2)
C10 C11 C16 C15 179.3(2)
C10 C11 C16 C7 -0.6(3)
C10 C11 C12 C13 -178.9(2)
C10 C9 C8 C7 0.0(5)
C15 C16 C7 C8 -179.4(2)
C15 C14 C13 C12 0.7(5)
C7 C16 C15 C14 179.9(2)
C13 C14 C15 C16 -0.3(4)
